data_4506373
loop_
_publ_author_name
'Guerrero, Miguel'
'Pons, Josefina'
'Ros, Josep'
'Font-Bardia, Merc\`e'
'Branchadell, Vicen\,c'

_publ_section_title
;
 Anion Influence on the Structure ofN,O-Hybrid Pyrazole ZnII, CdII, and
 HgIIComplexes. Synthesis, Characterization, and Theoretical Studies
;
_journal_issue 7
_journal_name_full 'Crystal Growth &amp; Design'
_journal_page_first 3700
_journal_paper_doi 10.1021/cg300506c
_journal_volume 12
_journal_year 2012
_chemical_formula_moiety 'C16 H30 N4 O4 Zn, 2(Cl O4)'
_chemical_formula_sum 'C16 H30 Cl2 N4 O12 Zn'
_chemical_formula_weight 606.71
_chemical_name_systematic
;
 ?
;
_space_group_IT_number 15
_symmetry_cell_setting monoclinic
_symmetry_space_group_name_Hall '-C 2yc'
_symmetry_space_group_name_H-M 'C 1 2/c 1'
_atom_sites_solution_hydrogens geom
_atom_sites_solution_primary direct
_atom_sites_solution_secondary difmap
_audit_creation_method SHELXL-97
_cell_angle_alpha 90.00
_cell_angle_beta 113.37(4)
_cell_angle_gamma 90.00
_cell_formula_units_Z 4
_cell_length_a 17.111(14)
_cell_length_b 9.427(5)
_cell_length_c 17.606(12)
_cell_measurement_reflns_used 443
_cell_measurement_temperature 293(2)
_cell_measurement_theta_max 31
_cell_measurement_theta_min 3
_cell_volume 2607(3)
_computing_cell_refinement AUTOMAR
_computing_data_collection MARXDS
_computing_data_reduction MARSCALE
_computing_molecular_graphics 'ORTEP (Brueggermann and Smith, 1990)'
_computing_publication_material 'PLATON (Spek, 1990)'
_computing_structure_refinement 'SHELXL-97 (Sheldrick, 1997)'
_computing_structure_solution 'SHELXS-97 (Sheldrick, 1997)'
_diffrn_ambient_temperature 293(2)
_diffrn_measured_fraction_theta_full 0.990
_diffrn_measured_fraction_theta_max 0.958
_diffrn_measurement_device_type 'MAR345 with image plate detector'
_diffrn_measurement_method 'phi scan'
_diffrn_radiation_monochromator graphite
_diffrn_radiation_source 'fine-focus sealed tube'
_diffrn_radiation_type MoK\a
_diffrn_radiation_wavelength 0.71073
_diffrn_reflns_av_R_equivalents 0.0664
_diffrn_reflns_av_sigmaI/netI 0.0836
_diffrn_reflns_limit_h_max 25
_diffrn_reflns_limit_h_min -25
_diffrn_reflns_limit_k_max 14
_diffrn_reflns_limit_k_min -14
_diffrn_reflns_limit_l_max 25
_diffrn_reflns_limit_l_min -24
_diffrn_reflns_number 15830
_diffrn_reflns_theta_full 25.00
_diffrn_reflns_theta_max 32.57
_diffrn_reflns_theta_min 2.58
_diffrn_standards_number none
_exptl_absorpt_coefficient_mu 1.210
_exptl_absorpt_correction_T_max 0.92
_exptl_absorpt_correction_T_min 0.90
_exptl_absorpt_correction_type empirical
_exptl_absorpt_process_details SADABS
_exptl_crystal_colour colourless
_exptl_crystal_density_diffrn 1.546
_exptl_crystal_density_method 'not measured'
_exptl_crystal_description prism
_exptl_crystal_F_000 1256
_exptl_crystal_size_max 0.09
_exptl_crystal_size_mid 0.07
_exptl_crystal_size_min 0.07
_refine_diff_density_max 0.375
_refine_diff_density_min -0.358
_refine_diff_density_rms 0.053
_refine_ls_extinction_method none
_refine_ls_goodness_of_fit_ref 1.094
_refine_ls_hydrogen_treatment mixed
_refine_ls_matrix_type full
_refine_ls_number_parameters 201
_refine_ls_number_reflns 4549
_refine_ls_number_restraints 3
_refine_ls_restrained_S_all 1.093
_refine_ls_R_factor_all 0.1529
_refine_ls_R_factor_gt 0.0659
_refine_ls_shift/su_max 0.000
_refine_ls_shift/su_mean 0.000
_refine_ls_structure_factor_coef Fsqd
_refine_ls_weighting_details 'calc w=1/[\s^2^(Fo^2^)+(0.0469P)^2^+0.0821P] where P=(Fo^2^+2Fc^2^)/3'
_refine_ls_weighting_scheme calc
_refine_ls_wR_factor_gt 0.1221
_refine_ls_wR_factor_ref 0.1468
_reflns_number_gt 2385
_reflns_number_total 4549
_reflns_threshold_expression >2sigma(I)
_cod_data_source_file cg300506c_si_001.cif
_cod_data_source_block finm73a
_cod_depositor_comments 'Adding full bibliography for 4506373--4506374.cif.'
_cod_original_sg_symbol_H-M C2/c
_cod_database_code 4506373

loop_
_symmetry_equiv_pos_as_xyz
'x, y, z'
'-x, y, -z+1/2'
'x+1/2, y+1/2, z'
'-x+1/2, y+1/2, -z+1/2'
'-x, -y, -z'
'x, -y, z-1/2'
'-x+1/2, -y+1/2, -z'
'x+1/2, -y+1/2, z-1/2'

loop_
_atom_site_label
_atom_site_type_symbol
_atom_site_fract_x
_atom_site_fract_y
_atom_site_fract_z
_atom_site_U_iso_or_equiv
_atom_site_adp_type
_atom_site_occupancy
_atom_site_symmetry_multiplicity
_atom_site_calc_flag
_atom_site_refinement_flags
_atom_site_disorder_assembly
_atom_site_disorder_group
Zn Zn 0.5000 0.32634(6) 0.2500 0.04999(18) Uani 1 2 d S . .
O1 O 0.62175(15) 0.3022(3) 0.24006(15) 0.0650(6) Uani 1 1 d D . .
H1O H 0.6662(15) 0.336(3) 0.2830(15) 0.078 Uiso 1 1 d D . .
H1AO H 0.630(2) 0.2103(14) 0.234(2) 0.078 Uiso 1 1 d D . .
O2 O 0.47708(14) 0.1410(2) 0.16975(12) 0.0559(6) Uani 1 1 d . . .
N1 N 0.43622(18) 0.4511(3) 0.14722(16) 0.0540(6) Uani 1 1 d . . .
N2 N 0.42447(19) 0.4110(3) 0.06803(16) 0.0609(7) Uani 1 1 d . . .
C1 C 0.3948(2) 0.5745(4) 0.1406(2) 0.0606(8) Uani 1 1 d . . .
C2 C 0.3585(3) 0.6148(5) 0.0579(2) 0.0741(11) Uani 1 1 d . . .
H2 H 0.3276 0.6972 0.0367 0.089 Uiso 1 1 calc R . .
C3 C 0.3764(2) 0.5125(4) 0.0142(2) 0.0638(9) Uani 1 1 d . . .
C4 C 0.3857(3) 0.6457(4) 0.2124(2) 0.0714(10) Uani 1 1 d . . .
H4A H 0.4169 0.5935 0.2620 0.107 Uiso 1 1 calc R . .
H4B H 0.3266 0.6489 0.2035 0.107 Uiso 1 1 calc R . .
H4C H 0.4077 0.7405 0.2177 0.107 Uiso 1 1 calc R . .
C5 C 0.3487(3) 0.4939(6) -0.0783(3) 0.0977(15) Uani 1 1 d . . .
H5A H 0.3718 0.4072 -0.0891 0.147 Uiso 1 1 calc R . .
H5B H 0.3689 0.5724 -0.1002 0.147 Uiso 1 1 calc R . .
H5C H 0.2876 0.4904 -0.1042 0.147 Uiso 1 1 calc R . .
C6 C 0.4565(3) 0.2782(4) 0.0507(2) 0.0684(10) Uani 1 1 d . . .
H6A H 0.5182 0.2808 0.0751 0.082 Uiso 1 1 calc R . .
H6B H 0.4385 0.2689 -0.0087 0.082 Uiso 1 1 calc R . .
C7 C 0.4272(3) 0.1510(4) 0.0825(2) 0.0663(10) Uani 1 1 d . . .
H7A H 0.3674 0.1601 0.0721 0.080 Uiso 1 1 calc R . .
H7B H 0.4346 0.0662 0.0548 0.080 Uiso 1 1 calc R . .
C8 C 0.4664(2) 0.0106(4) 0.2077(2) 0.0577(8) Uani 1 1 d . . .
H8A H 0.4726 -0.0707 0.1768 0.069 Uiso 1 1 calc R . .
H8B H 0.4105 0.0071 0.2094 0.069 Uiso 1 1 calc R . .
Cl1 Cl 0.16466(6) 0.46948(11) 0.14178(5) 0.0653(3) Uani 1 1 d . . .
O3 O 0.2224(13) 0.387(2) 0.1209(14) 0.100(6) Uani 0.50 1 d P A 1
O4 O 0.0857(12) 0.408(2) 0.1119(10) 0.067(3) Uani 0.50 1 d P A 1
O5 O 0.1430(11) 0.5845(15) 0.0808(6) 0.111(4) Uani 0.50 1 d P A 1
O6 O 0.1945(8) 0.5306(10) 0.2210(7) 0.076(3) Uani 0.50 1 d P A 1
O3' O 0.2282(11) 0.3930(16) 0.1221(12) 0.074(5) Uani 0.50 1 d P A 2
O4' O 0.0907(16) 0.374(2) 0.1321(11) 0.090(5) Uani 0.50 1 d P A 2
O5' O 0.1501(10) 0.6165(15) 0.1166(7) 0.109(3) Uani 0.50 1 d P A 2
O6' O 0.2058(10) 0.4600(12) 0.2322(9) 0.111(4) Uani 0.50 1 d P A 2

loop_
_atom_site_aniso_label
_atom_site_aniso_U_11
_atom_site_aniso_U_22
_atom_site_aniso_U_33
_atom_site_aniso_U_23
_atom_site_aniso_U_13
_atom_site_aniso_U_12
Zn 0.0559(3) 0.0467(3) 0.0457(3) 0.000 0.0183(2) 0.000
O1 0.0636(15) 0.0604(17) 0.0674(14) -0.0121(12) 0.0223(11) -0.0036(12)
O2 0.0620(14) 0.0535(14) 0.0509(11) -0.0011(10) 0.0211(10) -0.0039(11)
N1 0.0575(16) 0.0511(17) 0.0521(13) 0.0001(12) 0.0205(11) 0.0005(13)
N2 0.0653(18) 0.062(2) 0.0488(13) 0.0010(13) 0.0160(12) -0.0040(15)
C1 0.061(2) 0.056(2) 0.0640(19) 0.0052(17) 0.0239(16) -0.0011(17)
C2 0.076(3) 0.066(3) 0.074(2) 0.015(2) 0.024(2) 0.001(2)
C3 0.064(2) 0.061(2) 0.0599(19) 0.0111(17) 0.0177(16) 0.0008(18)
C4 0.075(3) 0.065(3) 0.076(2) 0.0016(18) 0.0320(19) 0.0011(19)
C5 0.105(4) 0.106(4) 0.069(3) 0.017(3) 0.022(2) -0.005(3)
C6 0.081(3) 0.071(3) 0.0516(18) 0.0000(17) 0.0254(17) 0.002(2)
C7 0.075(2) 0.063(3) 0.0550(17) -0.0053(16) 0.0201(16) -0.0016(19)
C8 0.065(2) 0.047(2) 0.0657(19) -0.0030(15) 0.0311(16) -0.0020(16)
Cl1 0.0633(6) 0.0683(6) 0.0621(5) -0.0081(4) 0.0227(4) 0.0009(5)
O3 0.071(8) 0.124(12) 0.108(13) -0.046(9) 0.037(8) -0.032(7)
O4 0.058(5) 0.075(8) 0.069(6) -0.021(6) 0.027(4) -0.021(5)
O5 0.161(8) 0.082(8) 0.089(7) 0.003(5) 0.048(7) 0.022(6)
O6 0.074(5) 0.088(7) 0.066(4) -0.028(5) 0.028(4) -0.002(5)
O3' 0.074(9) 0.061(7) 0.099(11) -0.002(6) 0.047(8) 0.028(6)
O4' 0.091(7) 0.096(11) 0.094(10) -0.011(6) 0.051(7) -0.012(7)
O5' 0.124(8) 0.085(7) 0.126(9) -0.002(6) 0.059(8) 0.024(5)
O6' 0.108(7) 0.128(11) 0.085(6) -0.025(8) 0.025(5) -0.008(8)

loop_
_atom_type_symbol
_atom_type_description
_atom_type_scat_dispersion_real
_atom_type_scat_dispersion_imag
_atom_type_scat_source
C C 0.0033 0.0016 'International Tables Vol C Tables 4.2.6.8 and 6.1.1.4'
H H 0.0000 0.0000 'International Tables Vol C Tables 4.2.6.8 and 6.1.1.4'
Cl Cl 0.1484 0.1585 'International Tables Vol C Tables 4.2.6.8 and 6.1.1.4'
N N 0.0061 0.0033 'International Tables Vol C Tables 4.2.6.8 and 6.1.1.4'
O O 0.0106 0.0060 'International Tables Vol C Tables 4.2.6.8 and 6.1.1.4'
Zn Zn 0.2839 1.4301 'International Tables Vol C Tables 4.2.6.8 and 6.1.1.4'

loop_
_geom_angle_atom_site_label_1
_geom_angle_atom_site_label_2
_geom_angle_atom_site_label_3
_geom_angle
_geom_angle_site_symmetry_1
_geom_angle_site_symmetry_3
N1 Zn N1 110.72(16) 2_655 .
N1 Zn O1 100.32(11) 2_655 2_655
N1 Zn O1 86.56(11) . 2_655
N1 Zn O1 86.56(11) 2_655 .
N1 Zn O1 100.32(11) . .
O1 Zn O1 167.97(14) 2_655 .
N1 Zn O2 156.66(10) 2_655 .
N1 Zn O2 89.54(11) . .
O1 Zn O2 92.10(10) 2_655 .
O1 Zn O2 78.21(9) . .
N1 Zn O2 89.54(11) 2_655 2_655
N1 Zn O2 156.66(10) . 2_655
O1 Zn O2 78.21(9) 2_655 2_655
O1 Zn O2 92.10(10) . 2_655
O2 Zn O2 73.64(12) . 2_655
Zn O1 H1O 115(2) . .
Zn O1 H1AO 108(2) . .
H1O O1 H1AO 109.4(15) . .
C7 O2 C8 114.8(2) . .
C7 O2 Zn 121.2(2) . .
C8 O2 Zn 113.92(17) . .
C1 N1 N2 106.8(3) . .
C1 N1 Zn 130.2(2) . .
N2 N1 Zn 122.9(2) . .
C3 N2 N1 108.4(3) . .
C3 N2 C6 129.2(3) . .
N1 N2 C6 122.3(3) . .
N1 C1 C2 109.2(3) . .
N1 C1 C4 123.0(3) . .
C2 C1 C4 127.6(4) . .
C3 C2 C1 107.2(4) . .
C3 C2 H2 126.4 . .
C1 C2 H2 126.4 . .
C2 C3 N2 108.4(3) . .
C2 C3 C5 130.8(4) . .
N2 C3 C5 120.7(4) . .
C1 C4 H4A 109.5 . .
C1 C4 H4B 109.5 . .
H4A C4 H4B 109.5 . .
C1 C4 H4C 109.5 . .
H4A C4 H4C 109.5 . .
H4B C4 H4C 109.5 . .
C3 C5 H5A 109.5 . .
C3 C5 H5B 109.5 . .
H5A C5 H5B 109.5 . .
C3 C5 H5C 109.5 . .
H5A C5 H5C 109.5 . .
H5B C5 H5C 109.5 . .
N2 C6 C7 113.9(3) . .
N2 C6 H6A 108.8 . .
C7 C6 H6A 108.8 . .
N2 C6 H6B 108.8 . .
C7 C6 H6B 108.8 . .
H6A C6 H6B 107.7 . .
O2 C7 C6 108.0(3) . .
O2 C7 H7A 110.1 . .
C6 C7 H7A 110.1 . .
O2 C7 H7B 110.1 . .
C6 C7 H7B 110.1 . .
H7A C7 H7B 108.4 . .
O2 C8 C8 106.0(2) . 2_655
O2 C8 H8A 110.5 . .
C8 C8 H8A 110.5 2_655 .
O2 C8 H8B 110.5 . .
C8 C8 H8B 110.5 2_655 .
H8A C8 H8B 108.7 . .
O4 Cl1 O6 118.0(10) . .
O4 Cl1 O3 110.6(13) . .
O6 Cl1 O3 117.8(9) . .
O4 Cl1 O5' 105.4(10) . .
O6 Cl1 O5' 82.1(6) . .
O3 Cl1 O5' 120.0(11) . .
O4 Cl1 O3' 114.5(12) . .
O6 Cl1 O3' 115.3(9) . .
O5' Cl1 O3' 117.1(9) . .
O4 Cl1 O5 96.2(10) . .
O6 Cl1 O5 108.1(6) . .
O3 Cl1 O5 102.5(11) . .
O3' Cl1 O5 100.8(9) . .
O4 Cl1 O6' 111.5(9) . .
O3 Cl1 O6' 99.5(10) . .
O5' Cl1 O6' 110.0(6) . .
O3' Cl1 O6' 98.4(9) . .
O5 Cl1 O6' 135.5(6) . .
O6 Cl1 O4' 108.4(10) . .
O3 Cl1 O4' 106.5(14) . .
O5' Cl1 O4' 120.2(11) . .
O3' Cl1 O4' 110.5(13) . .
O5 Cl1 O4' 113.7(10) . .
O6' Cl1 O4' 96.1(9) . .

loop_
_geom_bond_atom_site_label_1
_geom_bond_atom_site_label_2
_geom_bond_distance
_geom_bond_site_symmetry_2
Zn N1 2.069(3) 2_655
Zn N1 2.069(3) .
Zn O1 2.171(3) 2_655
Zn O1 2.171(3) .
Zn O2 2.182(2) .
Zn O2 2.182(2) 2_655
O1 H1O 0.89(3) .
O1 H1AO 0.890(10) .
O2 C7 1.434(4) .
O2 C8 1.445(4) .
N1 C1 1.343(5) .
N1 N2 1.380(4) .
N2 C3 1.368(4) .
N2 C6 1.446(5) .
C1 C2 1.391(5) .
C1 C4 1.492(5) .
C2 C3 1.343(5) .
C2 H2 0.9300 .
C3 C5 1.514(6) .
C4 H4A 0.9600 .
C4 H4B 0.9600 .
C4 H4C 0.9600 .
C5 H5A 0.9600 .
C5 H5B 0.9600 .
C5 H5C 0.9600 .
C6 C7 1.492(5) .
C6 H6A 0.9700 .
C6 H6B 0.9700 .
C7 H7A 0.9700 .
C7 H7B 0.9700 .
C8 C8 1.478(7) 2_655
C8 H8A 0.9700 .
C8 H8B 0.9700 .
Cl1 O4 1.370(17) .
Cl1 O6 1.405(11) .
Cl1 O3 1.415(19) .
Cl1 O5' 1.447(14) .
Cl1 O3' 1.457(14) .
Cl1 O5 1.466(14) .
Cl1 O6' 1.467(14) .
Cl1 O4' 1.51(2) .
